data_9001178
loop_
_publ_author_name
'Carlson, W. D.'
'Swinnea, J. S.'
'Miser, D. E.'

_publ_section_title
;
 Stability of orthoenstatite at high temperature and low pressure
;
_journal_name_full 'American Mineralogist'
_journal_page_first 1255
_journal_page_last 1263
_journal_volume 73
_journal_year 1988
_chemical_formula_sum 'Ca0.052 Mg1.948 O6 Si2'
_chemical_name_mineral Enstatite
_space_group_IT_number 61
_symmetry_space_group_name_Hall '-P 2ac 2ab'
_symmetry_space_group_name_H-M 'P b c a'
_cell_angle_alpha 90
_cell_angle_beta 90
_cell_angle_gamma 90
_cell_length_a 18.280
_cell_length_b 8.834
_cell_length_c 5.197
_cell_formula_units_Z 8
_cell_volume 839.240
_database_code_amcsd 0001201
_exptl_crystal_density_diffrn 3.191
_cod_original_formula_sum 'Mg1.948 Ca.052 Si2 O6'
_cod_database_code 9001178

loop_
_space_group_symop_operation_xyz
x,y,z
x,1/2-y,1/2+z
-x,1/2+y,1/2-z
1/2-x,1/2+y,z
1/2+x,1/2-y,-z
1/2+x,y,1/2-z
1/2-x,-y,1/2+z
-x,-y,-z

loop_
_atom_site_aniso_label
_atom_site_aniso_U_11
_atom_site_aniso_U_22
_atom_site_aniso_U_33
_atom_site_aniso_U_12
_atom_site_aniso_U_13
_atom_site_aniso_U_23
Mg1 0.00680 0.00710 0.00640 0.00030 -0.00110 0.00020
Mg2 0.00930 0.01320 0.00740 -0.00210 -0.00190 -0.00170
Ca2 0.00930 0.01320 0.00740 -0.00210 -0.00190 -0.00170
SiA 0.00490 0.00530 0.00610 -0.00060 0.00050 -0.00040
SiB 0.00520 0.00600 0.00590 0.00060 0.00020 0.00020
O1A 0.00490 0.00820 0.00620 -0.00010 0.00010 -0.00050
O2A 0.00850 0.00750 0.00730 -0.00160 -0.00100 0.00110
O3A 0.00750 0.01030 0.00890 -0.00050 0.00160 -0.00440
O1B 0.00520 0.00890 0.00730 -0.00010 -0.00120 0.00010
O2B 0.01030 0.00980 0.00990 0.00330 0.00150 0.00300
O3B 0.00820 0.01140 0.00900 -0.00030 -0.00040 -0.00280

loop_
_atom_site_label
_atom_site_fract_x
_atom_site_fract_y
_atom_site_fract_z
_atom_site_occupancy
Mg1 0.37560 0.65390 0.86840 1.00000
Mg2 0.37690 0.48460 0.36270 0.94800
Ca2 0.37690 0.48460 0.36270 0.05200
SiA 0.27150 0.34160 0.04950 1.00000
SiB 0.47410 0.33790 0.79670 1.00000
O1A 0.18340 0.33990 0.03710 1.00000
O2A 0.31070 0.50190 0.04350 1.00000
O3A 0.30270 0.22490 -0.17140 1.00000
O1B 0.56270 0.34030 0.79810 1.00000
O2B 0.43350 0.48440 0.69330 1.00000
O3B 0.44780 0.19860 0.59880 1.00000

loop_
_cod_related_entry_id
_cod_related_entry_database
_cod_related_entry_code
1 AMCSD 0001201
